data_4077267
loop_
_publ_author_name
'Schmidt, Joseph A. R.'
'Chmura, Stephen A.'
'Arnold, John'

_publ_section_title
;
 Alkyl and Alkylidene Tantalum&#x2212;Lithium Complexes Supported by an
 Anionic Triazacyclononane Ligand
;
_journal_issue 6
_journal_name_full Organometallics
_journal_page_first 1062
_journal_paper_doi 10.1021/om0010621
_journal_volume 20
_journal_year 2001
_chemical_formula_moiety 'C24 H43 Cl2 N4 Ta '
_chemical_formula_sum 'C24 H43 Cl2 N4 Ta'
_chemical_formula_weight 639.48
_space_group_IT_number 33
_symmetry_cell_setting orthorhombic
_symmetry_Int_Tables_number 33
_symmetry_space_group_name_Hall 'P 2c -2n'
_symmetry_space_group_name_H-M 'P n a 21'
_audit_creation_date 'Fri Jan 26 14:14:36 2001'
_audit_creation_method 'by teXsan'
_cell_angle_alpha 90
_cell_angle_beta 90
_cell_angle_gamma 90
_cell_formula_units_Z 4
_cell_length_a 18.5236(3)
_cell_length_b 11.1383(2)
_cell_length_c 13.2433(1)
_cell_measurement_reflns_used 7329
_cell_measurement_temperature 160.2
_cell_measurement_theta_max 45.0
_cell_measurement_theta_min 3.0
_cell_volume 2732.38(7)
_computing_cell_refinement 'Bruker SAINT v5.04'
_computing_data_collection 'Bruker SMART v5.052d'
_computing_data_reduction 'Bruker SAINT v5.04'
_computing_publication_material teXsan
_computing_structure_refinement teXsan
_computing_structure_solution SIR92
_diffrn_ambient_temperature 160.2
_diffrn_measurement_device_type 'SMART CCD'
_diffrn_measurement_method \w-scan
_diffrn_radiation_monochromator graphite
_diffrn_radiation_source 'X-ray tube'
_diffrn_radiation_type MoK\a
_diffrn_radiation_wavelength 0.7107
_diffrn_reflns_av_R_equivalents 0.0226
_diffrn_reflns_limit_h_max 22
_diffrn_reflns_limit_h_min -21
_diffrn_reflns_limit_k_max 13
_diffrn_reflns_limit_k_min -12
_diffrn_reflns_limit_l_max 15
_diffrn_reflns_limit_l_min -15
_diffrn_reflns_number 12187
_diffrn_reflns_theta_max 25.32
_diffrn_reflns_theta_min 1.5
_exptl_absorpt_coefficient_mu 4.230
_exptl_absorpt_correction_T_max 0.924
_exptl_absorpt_correction_T_min 0.523
_exptl_absorpt_correction_type psi-scan
_exptl_crystal_colour yellow
_exptl_crystal_density_diffrn 1.554
_exptl_crystal_density_method 'not measured'
_exptl_crystal_description block
_exptl_crystal_F_000 1288.00
_exptl_crystal_size_max 0.26
_exptl_crystal_size_mid 0.19
_exptl_crystal_size_min 0.09
_refine_diff_density_max 0.59
_refine_diff_density_min -0.30
_refine_ls_extinction_coef 0.00000
_refine_ls_extinction_method none
_refine_ls_goodness_of_fit_obs 0.832
_refine_ls_hydrogen_treatment constr
_refine_ls_matrix_type full
_refine_ls_number_parameters 279
_refine_ls_number_reflns 3736
_refine_ls_number_restraints 0
_refine_ls_R_factor_all 0.022
_refine_ls_R_factor_obs 0.0162
_refine_ls_shift/esd_max 0.0000
_refine_ls_structure_factor_coef F
_refine_ls_weighting_scheme sigma
_refine_ls_wR_factor_obs 0.0193
_reflns_number_observed 3736
_reflns_number_total 4906
_reflns_observed_criterion I>3.00sigma
_cod_data_source_file om0010621.cif
_cod_data_source_block '[(iPr2-tacn)TaCl2=NAr]'
_cod_original_cell_volume 2732.38(6)
_cod_original_sg_symbol_H-M 'P n a 21   '
_cod_original_formula_sum 'C24 H43 Cl2 N4 Ta '
_cod_database_code 4077267

loop_
_symmetry_equiv_pos_as_xyz
'   +x,   +y,   +z'
'   -x,   -y,1/2+z'
1/2-x,1/2+y,1/2+z
'1/2+x,1/2-y,   +z'

loop_
_atom_site_aniso_label
_atom_site_aniso_U_11
_atom_site_aniso_U_22
_atom_site_aniso_U_33
_atom_site_aniso_U_12
_atom_site_aniso_U_13
_atom_site_aniso_U_23
Ta(1) 0.02240(8) 0.02427(8) 0.02060(8) 0.00051(7) 0.0000(2) -0.0007(2)
Cl(1) 0.0343(7) 0.0368(8) 0.0236(6) -0.0010(6) 0.0003(6) 0.0052(6)
Cl(2) 0.0258(5) 0.0430(6) 0.0486(9) -0.0044(4) -0.0014(8) -0.0121(8)
N(1) 0.024(2) 0.031(2) 0.017(3) 0.001(1) 0.002(1) 0.001(1)
N(2) 0.033(2) 0.039(3) 0.018(2) -0.001(2) -0.003(2) -0.001(2)
N(3) 0.025(2) 0.035(2) 0.024(1) -0.001(1) -0.001(3) -0.002(3)
N(4) 0.036(2) 0.034(2) 0.034(2) 0.000(2) 0.006(2) -0.008(2)
C(1) 0.028(3) 0.025(3) 0.043(3) -0.009(2) -0.002(2) 0.000(2)
C(2) 0.040(3) 0.026(3) 0.041(3) -0.002(2) 0.003(2) -0.003(2)
C(3) 0.063(4) 0.037(3) 0.051(3) 0.010(3) -0.002(3) -0.017(3)
C(4) 0.065(4) 0.033(4) 0.079(5) 0.019(3) -0.006(4) -0.006(3)
C(5) 0.046(3) 0.026(3) 0.064(4) 0.006(3) -0.013(2) 0.006(3)
C(6) 0.030(3) 0.028(3) 0.045(3) -0.004(2) -0.002(2) 0.011(2)
C(7) 0.041(3) 0.032(3) 0.034(3) 0.003(2) 0.006(2) -0.006(2)
C(8) 0.061(4) 0.044(3) 0.055(4) 0.002(3) 0.015(3) -0.003(3)
C(9) 0.061(4) 0.042(3) 0.039(3) -0.002(3) -0.006(3) -0.007(2)
C(10) 0.036(3) 0.035(3) 0.038(3) 0.004(2) -0.004(2) 0.012(2)
C(11) 0.042(3) 0.049(3) 0.051(3) -0.002(3) -0.006(3) 0.003(3)
C(12) 0.055(4) 0.055(4) 0.053(4) -0.006(3) 0.009(3) 0.015(3)
C(13) 0.033(3) 0.045(3) 0.022(2) 0.001(2) 0.003(2) 0.009(2)
C(14) 0.027(3) 0.045(4) 0.031(3) -0.002(2) 0.009(2) 0.006(3)
C(15) 0.023(2) 0.046(2) 0.028(3) 0.008(2) -0.009(3) 0.002(3)
C(16) 0.039(3) 0.041(3) 0.029(3) 0.012(2) 0.005(2) -0.004(2)
C(17) 0.035(3) 0.051(3) 0.036(3) 0.001(2) 0.000(2) -0.020(2)
C(18) 0.039(3) 0.055(4) 0.020(3) 0.007(3) -0.003(2) -0.003(3)
C(19) 0.029(3) 0.048(4) 0.026(3) -0.006(3) 0.000(2) -0.005(2)
C(20) 0.033(3) 0.066(4) 0.040(3) -0.012(3) -0.007(2) -0.004(3)
C(21) 0.043(3) 0.047(4) 0.043(3) -0.015(2) 0.003(2) -0.005(2)
C(22) 0.098(4) 0.031(2) 0.040(4) 0.011(3) 0.022(4) 0.002(3)
C(23) 0.085(5) 0.038(4) 0.089(5) -0.004(4) 0.002(4) -0.001(3)
C(24) 0.130(7) 0.035(4) 0.077(5) 0.003(4) 0.019(4) -0.015(3)

loop_
_atom_site_label
_atom_site_fract_x
_atom_site_fract_y
_atom_site_fract_z
_atom_site_U_iso_or_equiv
_atom_site_thermal_displace_type
Ta(1) -0.384906(7) -0.13645(1) -0.27753(1) 0.021 Uij
Cl(1) -0.40824(7) -0.0801(1) -0.45262(10) 0.035 Uij
Cl(2) -0.27125(6) -0.03928(10) -0.2648(1) 0.036 Uij
N(1) -0.3537(2) -0.2858(3) -0.2990(2) 0.025 Uij
N(2) -0.4101(2) -0.1611(4) -0.1317(3) 0.033 Uij
N(3) -0.5124(1) -0.1762(3) -0.2752(5) 0.032 Uij
N(4) -0.4357(2) 0.0595(3) -0.2161(3) 0.036 Uij
C(1) -0.3180(3) -0.3971(4) -0.3093(3) 0.030 Uij
C(2) -0.3158(3) -0.4522(4) -0.4064(4) 0.036 Uij
C(3) -0.2759(3) -0.5572(5) -0.4175(4) 0.045 Uij
C(4) -0.2413(4) -0.6088(5) -0.3358(5) 0.068 Uij
C(5) -0.2444(3) -0.5550(5) -0.2410(4) 0.049 Uij
C(6) -0.2825(3) -0.4493(4) -0.2251(4) 0.033 Uij
C(7) -0.3538(3) -0.3944(4) -0.4968(3) 0.035 Uij
C(8) -0.3007(3) -0.3182(5) -0.5550(4) 0.052 Uij
C(9) -0.3904(3) -0.4858(5) -0.5647(4) 0.049 Uij
C(10) -0.2859(3) -0.3930(4) -0.1221(4) 0.041 Uij
C(11) -0.2126(3) -0.3491(4) -0.0872(4) 0.048 Uij
C(12) -0.3169(3) -0.4787(5) -0.0411(4) 0.059 Uij
C(13) -0.4606(2) -0.2598(4) -0.1170(3) 0.035 Uij
C(14) -0.5303(3) -0.2256(5) -0.1707(4) 0.035 Uij
C(15) -0.5452(2) -0.0523(4) -0.2872(5) 0.039 Uij
C(16) -0.5163(3) 0.0426(4) -0.2137(3) 0.039 Uij
C(17) -0.4073(3) 0.0572(5) -0.1107(4) 0.039 Uij
C(18) -0.4214(3) -0.0619(6) -0.0606(4) 0.032 Uij
C(19) -0.5425(3) -0.2562(6) -0.3578(4) 0.033 Uij
C(20) -0.6247(2) -0.2496(5) -0.3698(4) 0.044 Uij
C(21) -0.5198(3) -0.3857(5) -0.3444(4) 0.050 Uij
C(22) -0.4122(3) 0.1801(4) -0.2624(6) 0.049 Uij
C(23) -0.4412(4) 0.1983(6) -0.3639(5) 0.073 Uij
C(24) -0.4311(5) 0.2909(5) -0.1969(5) 0.077 Uij
H(1) -0.271 -0.591 -0.484 0.054 Uij
H(2) -0.216 -0.683 -0.344 0.082 Uij
H(3) -0.220 -0.591 -0.186 0.059 Uij
H(4) -0.390 -0.344 -0.472 0.042 Uij
H(5) -0.278 -0.264 -0.510 0.062 Uij
H(6) -0.266 -0.368 -0.586 0.062 Uij
H(7) -0.327 -0.275 -0.606 0.062 Uij
H(8) -0.354 -0.536 -0.594 0.059 Uij
H(9) -0.416 -0.446 -0.615 0.059 Uij
H(10) -0.421 -0.534 -0.525 0.059 Uij
H(11) -0.318 -0.325 -0.124 0.050 Uij
H(12) -0.187 -0.318 -0.143 0.058 Uij
H(13) -0.187 -0.414 -0.057 0.058 Uij
H(14) -0.219 -0.287 -0.038 0.058 Uij
H(15) -0.286 -0.549 -0.035 0.071 Uij
H(16) -0.364 -0.505 -0.058 0.071 Uij
H(17) -0.318 -0.441 0.024 0.071 Uij
H(18) -0.469 -0.273 -0.048 0.042 Uij
H(19) -0.441 -0.331 -0.147 0.042 Uij
H(20) -0.555 -0.166 -0.132 0.043 Uij
H(21) -0.561 -0.294 -0.177 0.043 Uij
H(22) -0.536 -0.026 -0.353 0.046 Uij
H(23) -0.596 -0.060 -0.276 0.046 Uij
H(24) -0.539 0.118 -0.231 0.047 Uij
H(25) -0.531 0.022 -0.147 0.047 Uij
H(26) -0.357 0.072 -0.112 0.047 Uij
H(27) -0.431 0.119 -0.072 0.047 Uij
H(28) -0.470 -0.064 -0.037 0.039 Uij
H(29) -0.389 -0.071 -0.006 0.039 Uij
H(30) -0.522 -0.230 -0.419 0.039 Uij
H(31) -0.647 -0.280 -0.311 0.053 Uij
H(32) -0.639 -0.168 -0.379 0.053 Uij
H(33) -0.639 -0.296 -0.426 0.053 Uij
H(34) -0.535 -0.429 -0.402 0.060 Uij
H(35) -0.469 -0.389 -0.338 0.060 Uij
H(36) -0.542 -0.417 -0.285 0.060 Uij
H(37) -0.363 0.180 -0.272 0.059 Uij
H(38) -0.448 0.127 -0.400 0.087 Uij
H(39) -0.411 0.252 -0.402 0.087 Uij
H(40) -0.489 0.240 -0.361 0.087 Uij
H(41) -0.485 0.290 -0.182 0.093 Uij
H(42) -0.423 0.365 -0.231 0.093 Uij
H(43) -0.408 0.288 -0.135 0.093 Uij

loop_
_atom_type_symbol
_atom_type_oxidation_number
_atom_type_number_in_cell
_atom_type_scat_dispersion_real
_atom_type_scat_dispersion_imag
_atom_type_scat_source
C 0 96 0.003 0.002 'International Tables'
H 0 172 0.000 0.000 'International Tables'
N 0 16 0.006 0.003 'International Tables'
Ta 0 4 -0.705 6.523 'International Tables'
Cl 0 8 0.148 0.159 'International Tables'

loop_
_geom_angle_atom_site_label_1
_geom_angle_atom_site_label_2
_geom_angle_atom_site_label_3
_geom_angle
_geom_angle_publ_flag
Cl(1) Ta(1) Cl(2) 96.15(5) yes
Cl(1) Ta(1) N(2) 83.4(1) yes
Cl(1) Ta(1) N(3) 155.3(1) yes
Cl(1) Ta(1) N(4) 98.4(1) yes
Cl(1) Ta(1) N(5) 91.03(9) yes
Cl(2) Ta(1) N(2) 162.74(8) yes
Cl(2) Ta(1) N(3) 101.6(1) yes
Cl(2) Ta(1) N(4) 98.6(1) yes
Cl(2) Ta(1) N(5) 85.01(9) yes
N(2) Ta(1) N(3) 74.6(2) yes
N(2) Ta(1) N(4) 98.5(1) yes
N(2) Ta(1) N(5) 77.7(1) yes
N(3) Ta(1) N(4) 95.8(1) yes
N(3) Ta(1) N(5) 73.7(1) yes
N(4) Ta(1) N(5) 169.5(1) yes
Ta(1) N(2) C(4) 103.0(2) yes
Ta(1) N(2) C(22) 106.9(3) yes
Ta(1) N(2) C(26) 117.4(3) yes
C(4) N(2) C(22) 109.7(4) yes
C(4) N(2) C(26) 108.2(4) yes
C(22) N(2) C(26) 111.2(3) yes
Ta(1) N(3) C(18) 123.2(3) yes
Ta(1) N(3) C(25) 112.4(3) yes
C(18) N(3) C(25) 113.0(4) yes
Ta(1) N(4) C(3) 170.4(3) yes
Ta(1) N(5) C(2) 121.6(3) yes
Ta(1) N(5) C(10) 105.6(2) yes
Ta(1) N(5) C(16) 99.0(3) yes
C(2) N(5) C(10) 113.4(4) yes
C(2) N(5) C(16) 106.7(4) yes
C(10) N(5) C(16) 109.2(3) yes
C(3) C(1) C(5) 121.5(4) yes
C(3) C(1) C(11) 117.6(5) yes
C(5) C(1) C(11) 120.9(4) yes
N(5) C(2) C(24) 112.6(5) yes
N(5) C(2) C(32) 114.1(5) yes
C(24) C(2) C(32) 108.8(5) yes
N(4) C(3) C(1) 120.1(4) yes
N(4) C(3) C(6) 118.6(4) yes
C(1) C(3) C(6) 121.2(4) yes
N(2) C(4) C(10) 115.0(4) yes
C(1) C(5) C(17) 112.8(4) yes
C(1) C(5) C(19) 111.9(4) yes
C(17) C(5) C(19) 108.7(4) yes
C(3) C(6) C(23) 118.2(5) yes
C(3) C(6) C(29) 120.7(4) yes
C(23) C(6) C(29) 121.0(4) yes
N(5) C(10) C(4) 114.7(3) yes
C(1) C(11) C(14) 121.5(5) yes
C(11) C(14) C(23) 120.5(5) yes
N(5) C(16) C(18) 111.4(4) yes
N(3) C(18) C(16) 110.9(4) yes
N(2) C(22) C(25) 109.3(4) yes
C(6) C(23) C(14) 120.9(5) yes
N(3) C(25) C(22) 107.1(4) yes
N(2) C(26) C(27) 111.9(4) yes
N(2) C(26) C(28) 114.3(4) yes
C(27) C(26) C(28) 109.5(4) yes
C(6) C(29) C(30) 109.7(4) yes
C(6) C(29) C(31) 112.8(4) yes
C(30) C(29) C(31) 111.5(4) yes

loop_
_geom_bond_atom_site_label_1
_geom_bond_atom_site_label_2
_geom_bond_distance
_geom_bond_publ_flag
Ta(1) Cl(1) 2.441(1) yes
Ta(1) Cl(2) 2.373(1) yes
Ta(1) N(2) 2.403(3) yes
Ta(1) N(3) 2.006(4) yes
Ta(1) N(4) 1.783(3) yes
Ta(1) N(5) 2.512(4) yes
N(2) C(4) 1.516(5) yes
N(2) C(22) 1.526(7) yes
N(2) C(26) 1.517(7) yes
N(3) C(18) 1.466(6) yes
N(3) C(25) 1.457(6) yes
N(4) C(3) 1.413(6) yes
N(5) C(2) 1.540(7) yes
N(5) C(10) 1.506(6) yes
N(5) C(16) 1.492(6) yes
C(1) C(3) 1.420(6) yes
C(1) C(5) 1.502(7) yes
C(1) C(11) 1.388(7) yes
C(2) C(24) 1.462(9) yes
C(2) C(32) 1.548(8) yes
C(3) C(6) 1.426(6) yes
C(4) C(10) 1.532(7) yes
C(5) C(17) 1.546(7) yes
C(5) C(19) 1.515(7) yes
C(6) C(23) 1.391(7) yes
C(6) C(29) 1.531(7) yes
C(11) C(14) 1.393(7) yes
C(14) C(23) 1.383(8) yes
C(16) C(18) 1.506(8) yes
C(22) C(25) 1.521(7) yes
C(26) C(27) 1.513(8) yes
C(26) C(28) 1.532(7) yes
C(29) C(30) 1.510(7) yes
C(29) C(31) 1.519(7) yes
